data_1549935
loop_
_publ_author_name
'Qu, Hang'
'Tang, Xiao'
'Wang, Xinchang'
'Li, Zhihao'
'Huang, Zheyu'
'Zhang, Hui'
'Tian, Zhongqun'
'Cao, Xiaoyu'

_publ_section_title
;
 Chiral molecular face-rotating sandwich structures constructed through
 restricting the phenyl flipping of tetraphenylethylene.
;
_journal_issue 47
_journal_name_full 'Chemical science'
_journal_page_first 8814
_journal_page_last 8818
_journal_paper_doi 10.1039/c8sc03404d
_journal_volume 9
_journal_year 2018
_chemical_formula_moiety 'C114 H108 N16 O12'
_chemical_formula_sum 'C114 H108 N16 O12'
_chemical_formula_weight 1894.16
_chemical_melting_point ?
_chemical_name_common 2
_space_group_crystal_system orthorhombic
_space_group_IT_number 56
_space_group_name_Hall '-P 2ab 2ac'
_space_group_name_H-M_alt 'P c c n'
_symmetry_space_group_name_Hall '-P 2ab 2ac'
_symmetry_space_group_name_H-M 'P c c n'
_atom_sites_solution_hydrogens geom
_atom_sites_solution_primary dual
_audit_creation_date 2018-07-17
_audit_creation_method
;
Olex2 1.2-alpha
(compiled 2018.05.29 svn.r3508 for OlexSys, GUI svn.r5506)
;
_audit_update_record
;
2018-07-17 deposited with the CCDC.
2018-09-14 downloaded from the CCDC.
;
_cell_angle_alpha 90
_cell_angle_beta 90
_cell_angle_gamma 90
_cell_formula_units_Z 4
_cell_length_a 19.0205(3)
_cell_length_b 20.3813(4)
_cell_length_c 30.1755(5)
_cell_measurement_reflns_used 16748
_cell_measurement_temperature 150.00(10)
_cell_measurement_theta_max 72.3760
_cell_measurement_theta_min 2.7370
_cell_volume 11697.9(4)
_computing_cell_refinement 'CrysAlisPro 1.171.39.20a (Rigaku OD, 2015)'
_computing_data_collection 'CrysAlisPro 1.171.39.20a (Rigaku OD, 2015)'
_computing_data_reduction 'CrysAlisPro 1.171.39.20a (Rigaku OD, 2015)'
_computing_molecular_graphics 'Olex2 (Dolomanov et al., 2009)'
_computing_publication_material 'Olex2 (Dolomanov et al., 2009)'
_computing_structure_refinement 'ShelXL (Sheldrick, 2015)'
_computing_structure_solution 'ShelXT (Sheldrick, 2015)'
_diffrn_ambient_environment N~2~
_diffrn_ambient_temperature 150.00(10)
_diffrn_detector 'CCD plate'
_diffrn_measured_fraction_theta_full 1.000
_diffrn_measured_fraction_theta_max 0.975
_diffrn_measurement_details
;
List of Runs (angles in degrees, time in seconds):

  # Type    Start    End  Width  t~exp~   \w     \q     \k     \f   Frames
#--------------------------------------------------------------------------
  1  \w    -88.00 -30.00   0.50    0.50    --    0.00 -72.00-150.00  116
  2  \w    -67.00 -41.00   0.50    0.50    --    0.00 -19.00-120.00   52
  3  \w     -7.00  53.00   0.50    0.50    --    0.00  72.00-150.00  120
  4  \w    -16.00  12.00   0.50    0.50    --    0.00 -72.00-150.00   56
  5  \w    -55.00 -11.00   0.50    0.93    --  -98.80  72.00 -30.00   88
  6  \w   -120.00 -86.00   0.50    0.93    --  -98.80 -19.00-150.00   68
  7  \w   -110.00 -68.00   0.50    0.93    --  -98.80  72.00 -30.00   84
  8  \w   -185.00 -85.00   0.50    0.93    --  -98.80 -19.00 -60.00  200
  9  \w   -105.00 -16.00   0.50    0.93    --  -98.80  57.00 -30.00  178
 10  \w   -111.00 -16.00   0.50    0.93    --  -98.80  38.00  90.00  190
;
_diffrn_measurement_device 'four-circle diffractometer'
_diffrn_measurement_device_type 'XtaLAB AFC12 (RCD3): Kappa single'
_diffrn_measurement_method '\w scans'
_diffrn_orient_matrix_type 'CrysAlisPro convention (1999,Acta A55,543-557)'
_diffrn_orient_matrix_UB_11 0.0026026000
_diffrn_orient_matrix_UB_12 -0.0451981000
_diffrn_orient_matrix_UB_13 -0.0408355000
_diffrn_orient_matrix_UB_21 0.0268807000
_diffrn_orient_matrix_UB_22 -0.0565829000
_diffrn_orient_matrix_UB_23 0.0292900000
_diffrn_orient_matrix_UB_31 -0.0764032000
_diffrn_orient_matrix_UB_32 -0.0216126000
_diffrn_orient_matrix_UB_33 0.0089010000
_diffrn_radiation_monochromator graphite
_diffrn_radiation_probe x-ray
_diffrn_radiation_type CuK\a
_diffrn_radiation_wavelength 1.54184
_diffrn_reflns_av_R_equivalents 0.0278
_diffrn_reflns_av_unetI/netI 0.0267
_diffrn_reflns_Laue_measured_fraction_full 1.000
_diffrn_reflns_Laue_measured_fraction_max 0.975
_diffrn_reflns_limit_h_max 17
_diffrn_reflns_limit_h_min -23
_diffrn_reflns_limit_k_max 18
_diffrn_reflns_limit_k_min -25
_diffrn_reflns_limit_l_max 36
_diffrn_reflns_limit_l_min -36
_diffrn_reflns_number 41067
_diffrn_reflns_point_group_measured_fraction_full 1.000
_diffrn_reflns_point_group_measured_fraction_max 0.975
_diffrn_reflns_theta_full 67.684
_diffrn_reflns_theta_max 73.691
_diffrn_reflns_theta_min 2.929
_diffrn_source 'fine-focus sealed X-ray tube'
_diffrn_source_type 'Enhance (Cu) X-ray Source'
_exptl_absorpt_coefficient_mu 0.572
_exptl_absorpt_correction_T_max 1.00000
_exptl_absorpt_correction_T_min 0.74563
_exptl_absorpt_correction_type multi-scan
_exptl_absorpt_process_details
;
CrysAlisPro 1.171.39.20a (Rigaku Oxford Diffraction, 2015)
Empirical absorption correction using spherical harmonics,
 implemented in SCALE3 ABSPACK scaling algorithm.
;
_exptl_crystal_colour 'clear dark red'
_exptl_crystal_colour_lustre clear
_exptl_crystal_colour_modifier dark
_exptl_crystal_colour_primary red
_exptl_crystal_density_diffrn 1.076
_exptl_crystal_density_meas ?
_exptl_crystal_density_method 'Not measured'
_exptl_crystal_description prism
_exptl_crystal_F_000 4000
_exptl_crystal_size_max 0.2
_exptl_crystal_size_mid 0.2
_exptl_crystal_size_min 0.2
_refine_diff_density_max 0.489
_refine_diff_density_min -0.215
_refine_diff_density_rms 0.038
_refine_ls_extinction_method none
_refine_ls_goodness_of_fit_ref 1.072
_refine_ls_hydrogen_treatment constr
_refine_ls_matrix_type full
_refine_ls_number_parameters 646
_refine_ls_number_reflns 11538
_refine_ls_number_restraints 0
_refine_ls_restrained_S_all 1.072
_refine_ls_R_factor_all 0.0634
_refine_ls_R_factor_gt 0.0540
_refine_ls_shift/su_max 0.001
_refine_ls_shift/su_mean 0.000
_refine_ls_structure_factor_coef Fsqd
_refine_ls_weighting_details 'w=1/[\s^2^(Fo^2^)+(0.0861P)^2^+2.4632P] where P=(Fo^2^+2Fc^2^)/3'
_refine_ls_weighting_scheme calc
_refine_ls_wR_factor_gt 0.1610
_refine_ls_wR_factor_ref 0.1688
_reflns_Friedel_coverage 0.000
_reflns_number_gt 9210
_reflns_number_total 11538
_reflns_threshold_expression 'I > 2\s(I)'
_cod_data_source_file c8sc03404d2.cif
_cod_data_source_block 2
_cod_depositor_comments
;
The following automatic conversions were performed:

'_chemical_melting_point' value 'Not measured' was changed to '?' -
the value is undefined or not given.

'_exptl_crystal_density_meas' value 'Not measured' was changed to '?'
- the value is perceived as not measured.

Automatic conversion script
Id: cif_fix_values 4973 2017-02-22 13:04:09Z antanas 

 Adding full bibliography for 1549934--1549935.cif.
;
_cod_database_code 1549935
_shelx_shelxl_version_number 2014/7
_shelx_space_group_comment
;
The symmetry employed for this shelxl refinement is uniquely defined
by the following loop, which should always be used as a source of
symmetry information in preference to the above space-group names.
They are only intended as comments.
;
_shelx_estimated_absorpt_t_max 0.894
_shelx_estimated_absorpt_t_min 0.894
_reflns_odcompleteness_completeness 99.94
_reflns_odcompleteness_iscentric 1
_reflns_odcompleteness_theta 66.97
_olex2_refinement_description
;
1. Fixed Uiso
 At 1.2 times of:
  All C(H) groups, All C(H,H) groups
 At 1.5 times of:
  All O(H) groups
2.a Secondary CH2 refined with riding coordinates:
 C01K(H01A,H01C), C01L(H01G,H01I), C01O(H01K,H01L), C01P(H01O,H01P), C01R(H01Q,
 H01R), C01T(H01T,H01U), C01U(H01V,H01W), C01V(H01X,H01Y), C01W(H01Z,H),
 C01X(H01,HA), C01Y(H0AA,HB), C01Z(H1AA,HC)
2.b Aromatic/amide H refined with riding coordinates:
 C00G(H00G), C00I(H00I), C00M(H00M), C00N(H00N), C00P(H00P), C00Q(H00Q),
 C00R(H00R), C00W(H00W), C00X(H00X), C00Z(H00Z), C010(H010), C011(H011),
 C013(H013), C014(H014), C019(H019), C01B(H01B), C01D(H01D), C01E(H01E),
 C01F(H01F), C01H(H01H), C01J(H01J), C01M(H01M), C01N(H01N), C01S(H01S)
2.c Idealised tetrahedral OH refined as rotating group:
 O001(H001), O002(H002), O003(H003), O004(H004), O005(H005), O007(H007)
;
_olex2_submission_special_instructions 'No special instructions were received'
_oxdiff_exptl_absorpt_empirical_details
;
Empirical correction (ABSPACK) includes:
- Absorption correction using spherical harmonics
- Frame scaling
;
_oxdiff_exptl_absorpt_empirical_full_max 1.256
_oxdiff_exptl_absorpt_empirical_full_min 0.761

loop_
_space_group_symop_operation_xyz
'x, y, z'
'-x+1/2, -y+1/2, z'
'-x, y+1/2, -z+1/2'
'x+1/2, -y, -z+1/2'
'-x, -y, -z'
'x-1/2, y-1/2, -z'
'x, -y-1/2, z-1/2'
'-x-1/2, y, z-1/2'

loop_
_atom_site_label
_atom_site_type_symbol
_atom_site_fract_x
_atom_site_fract_y
_atom_site_fract_z
_atom_site_U_iso_or_equiv
_atom_site_adp_type
_atom_site_occupancy
_atom_site_site_symmetry_order
_atom_site_calc_flag
_atom_site_refinement_flags_posn
O001 O 0.35796(8) 1.03023(6) 0.55719(5) 0.0722(4) Uani 1 1 d .
H001 H 0.3950 1.0375 0.5702 0.108 Uiso 1 1 calc GR
O002 O 0.56089(7) 0.80214(9) 0.41780(5) 0.0844(4) Uani 1 1 d .
H002 H 0.5691 0.8282 0.4378 0.127 Uiso 1 1 calc GR
O003 O 0.16202(10) 1.03659(7) 0.41001(6) 0.0863(5) Uani 1 1 d .
H003 H 0.1468 1.0426 0.4351 0.129 Uiso 1 1 calc GR
O004 O 0.53663(8) 0.62091(9) 0.56470(6) 0.0952(6) Uani 1 1 d .
H004 H 0.5343 0.5861 0.5782 0.143 Uiso 1 1 calc GR
O005 O 0.34690(10) 0.46993(8) 0.74918(5) 0.0925(5) Uani 1 1 d .
H005 H 0.3340 0.4485 0.7277 0.139 Uiso 1 1 calc GR
N006 N 0.46073(9) 1.00718(8) 0.61229(5) 0.0663(4) Uani 1 1 d .
O007 O 0.51729(9) 0.90709(10) 0.74801(6) 0.0969(5) Uani 1 1 d .
H007 H 0.5487 0.8974 0.7306 0.145 Uiso 1 1 calc GR
N008 N 0.59386(8) 0.92993(9) 0.59922(5) 0.0658(4) Uani 1 1 d .
N009 N 0.57487(8) 0.84556(9) 0.68107(5) 0.0687(4) Uani 1 1 d .
N00A N 0.52948(9) 0.87774(9) 0.48760(5) 0.0719(4) Uani 1 1 d .
N00B N 0.11490(9) 1.00328(9) 0.48803(6) 0.0802(5) Uani 1 1 d .
C00C C 0.29683(8) 0.83560(8) 0.57498(5) 0.0477(4) Uani 1 1 d .
N00D N 0.28795(11) 0.44751(9) 0.67460(6) 0.0812(5) Uani 1 1 d .
C00E C 0.34868(8) 0.72369(8) 0.57666(5) 0.0485(4) Uani 1 1 d .
C00F C 0.28249(8) 0.76344(8) 0.57765(5) 0.0483(4) Uani 1 1 d .
C00G C 0.34981(8) 0.86283(9) 0.60076(5) 0.0510(4) Uani 1 1 d .
H00G H 0.3715 0.8367 0.6220 0.061 Uiso 1 1 calc R
C00H C 0.16380(9) 0.92590(9) 0.43749(5) 0.0543(4) Uani 1 1 d .
C00I C 0.26495(9) 0.87695(9) 0.54383(5) 0.0528(4) Uani 1 1 d .
H00I H 0.2292 0.8603 0.5261 0.063 Uiso 1 1 calc R
C00J C 0.34523(9) 0.78394(8) 0.39720(5) 0.0525(4) Uani 1 1 d .
C00K C 0.44293(9) 0.82953(8) 0.43954(5) 0.0516(4) Uani 1 1 d .
C00L C 0.22825(9) 0.84346(8) 0.39629(5) 0.0516(4) Uani 1 1 d .
C00M C 0.37138(9) 0.82210(8) 0.43113(5) 0.0515(4) Uani 1 1 d .
H00M H 0.3396 0.8440 0.4493 0.062 Uiso 1 1 calc R
C00N C 0.36357(9) 0.67195(9) 0.60476(5) 0.0543(4) Uani 1 1 d .
H00N H 0.3309 0.6606 0.6264 0.065 Uiso 1 1 calc R
C00O C 0.37197(9) 0.92792(9) 0.59605(5) 0.0537(4) Uani 1 1 d .
C00P C 0.40012(9) 0.73974(9) 0.54510(5) 0.0546(4) Uani 1 1 d .
H00P H 0.3917 0.7745 0.5258 0.066 Uiso 1 1 calc R
C00Q C 0.39437(10) 0.75339(9) 0.36945(5) 0.0563(4) Uani 1 1 d .
H00Q H 0.3786 0.7274 0.3461 0.068 Uiso 1 1 calc R
C00R C 0.27377(9) 0.62089(9) 0.70281(5) 0.0571(4) Uani 1 1 d .
H00R H 0.2432 0.6343 0.6805 0.068 Uiso 1 1 calc R
C00S C 0.34531(9) 0.78352(10) 0.73345(5) 0.0571(4) Uani 1 1 d .
N00T N 0.39722(12) 0.42688(9) 0.60221(6) 0.0892(6) Uani 1 1 d .
C00U C 0.33845(10) 0.96755(9) 0.56415(6) 0.0567(4) Uani 1 1 d .
C00V C 0.30126(9) 0.66745(10) 0.73092(5) 0.0581(4) Uani 1 1 d .
C00W C 0.18660(9) 0.86142(8) 0.43167(5) 0.0522(4) Uani 1 1 d .
H00W H 0.1734 0.8297 0.4522 0.063 Uiso 1 1 calc R
C00X C 0.24356(9) 0.89113(9) 0.36474(5) 0.0541(4) Uani 1 1 d .
H00X H 0.2712 0.8799 0.3405 0.065 Uiso 1 1 calc R
N00Y N 0.48946(10) 0.54085(10) 0.62393(6) 0.0888(6) Uani 1 1 d .
C00Z C 0.40320(9) 0.77609(10) 0.70641(5) 0.0560(4) Uani 1 1 d .
H00Z H 0.4030 0.7429 0.6853 0.067 Uiso 1 1 calc R
C010 C 0.43252(10) 0.95168(9) 0.62086(6) 0.0597(4) Uani 1 1 d .
H010 H 0.4511 0.9259 0.6434 0.072 Uiso 1 1 calc R
C011 C 0.28480(9) 0.94141(9) 0.53867(6) 0.0578(4) Uani 1 1 d .
H011 H 0.2620 0.9676 0.5179 0.069 Uiso 1 1 calc R
C012 C 0.18096(10) 0.97322(9) 0.40542(6) 0.0607(4) Uani 1 1 d .
C013 C 0.46514(10) 0.86912(9) 0.47673(6) 0.0584(4) Uani 1 1 d .
H013 H 0.4307 0.8895 0.4937 0.070 Uiso 1 1 calc R
C014 C 0.21892(10) 0.95451(9) 0.36840(6) 0.0614(4) Uani 1 1 d .
H014 H 0.2278 0.9847 0.3460 0.074 Uiso 1 1 calc R
C015 C 0.28351(9) 0.73873(10) 0.72996(5) 0.0579(4) Uani 1 1 d .
C016 C 0.29003(10) 0.55405(10) 0.70650(6) 0.0620(5) Uani 1 1 d .
C017 C 0.46228(9) 0.81670(10) 0.70963(5) 0.0604(4) Uani 1 1 d .
C018 C 0.42602(9) 0.63600(10) 0.60184(6) 0.0612(5) Uani 1 1 d .
C019 C 0.52054(9) 0.80909(10) 0.67888(6) 0.0621(5) Uani 1 1 d .
H019 H 0.5181 0.7769 0.6571 0.075 Uiso 1 1 calc R
C01A C 0.26638(10) 0.77869(9) 0.39330(5) 0.0564(4) Uani 1 1 d .
C01B C 0.12802(10) 0.94376(10) 0.47816(6) 0.0649(5) Uani 1 1 d .
H01B H 0.1142 0.9108 0.4976 0.078 Uiso 1 1 calc R
C01C C 0.49084(9) 0.79801(10) 0.41145(6) 0.0603(4) Uani 1 1 d .
C01D C 0.46556(10) 0.76112(9) 0.37600(6) 0.0629(5) Uani 1 1 d .
H01D H 0.4971 0.7415 0.3565 0.075 Uiso 1 1 calc R
C01E C 0.46245(10) 0.70604(9) 0.54157(6) 0.0642(5) Uani 1 1 d .
H01E H 0.4954 0.7184 0.5204 0.077 Uiso 1 1 calc R
C01F C 0.27124(11) 0.50772(10) 0.67198(7) 0.0689(5) Uani 1 1 d .
H01F H 0.2464 0.5224 0.6474 0.083 Uiso 1 1 calc R
C01G C 0.47644(10) 0.65362(11) 0.56953(6) 0.0678(5) Uani 1 1 d .
C01H C 0.34837(10) 0.83269(12) 0.76575(6) 0.0696(5) Uani 1 1 d .
H01H H 0.3104 0.8382 0.7848 0.083 Uiso 1 1 calc R
C01I C 0.33268(11) 0.53371(11) 0.74228(6) 0.0723(6) Uani 1 1 d .
C01J C 0.34801(10) 0.64540(12) 0.76378(6) 0.0696(5) Uani 1 1 d .
H01J H 0.3700 0.6760 0.7819 0.084 Uiso 1 1 calc R
C01K C 0.64859(10) 0.90471(11) 0.62901(7) 0.0721(5) Uani 1 1 d .
H01A H 0.6557 0.9358 0.6529 0.087 Uiso 1 1 calc R
H01C H 0.6924 0.9012 0.6127 0.087 Uiso 1 1 calc R
C01L C 0.63082(10) 0.83868(11) 0.64852(7) 0.0732(5) Uani 1 1 d .
H01G H 0.6159 0.8091 0.6252 0.088 Uiso 1 1 calc R
H01I H 0.6722 0.8201 0.6625 0.088 Uiso 1 1 calc R
C01M C 0.43672(11) 0.57849(11) 0.62940(6) 0.0734(6) Uani 1 1 d .
H01M H 0.4043 0.5689 0.6516 0.088 Uiso 1 1 calc R
C01N C 0.36196(11) 0.58053(13) 0.76974(7) 0.0787(6) Uani 1 1 d .
H01N H 0.3916 0.5675 0.7926 0.094 Uiso 1 1 calc R
C01O C 0.60143(11) 0.90267(12) 0.55430(7) 0.0721(5) Uani 1 1 d .
H01K H 0.6025 0.8552 0.5560 0.086 Uiso 1 1 calc R
H01L H 0.6457 0.9172 0.5417 0.086 Uiso 1 1 calc R
C01P C 0.58712(12) 1.00121(11) 0.60160(7) 0.0734(6) Uani 1 1 d .
H01O H 0.5777 1.0183 0.5722 0.088 Uiso 1 1 calc R
H01P H 0.6312 1.0199 0.6118 0.088 Uiso 1 1 calc R
C01Q C 0.46291(10) 0.86624(12) 0.74243(6) 0.0732(6) Uani 1 1 d .
C01R C 0.52826(11) 1.02207(11) 0.63283(7) 0.0723(5) Uani 1 1 d .
H01Q H 0.5325 0.9988 0.6607 0.087 Uiso 1 1 calc R
H01R H 0.5316 1.0687 0.6388 0.087 Uiso 1 1 calc R
C01S C 0.40503(11) 0.87260(13) 0.77015(6) 0.0807(7) Uani 1 1 d .
H01S H 0.4051 0.9047 0.7921 0.097 Uiso 1 1 calc R
C01T C 0.54193(13) 0.92358(13) 0.52427(8) 0.0868(7) Uani 1 1 d .
H01T H 0.4993 0.9274 0.5417 0.104 Uiso 1 1 calc R
H01U H 0.5525 0.9665 0.5122 0.104 Uiso 1 1 calc R
C01U C 0.28091(15) 0.40403(12) 0.63691(8) 0.0924(8) Uani 1 1 d .
H01V H 0.2607 0.4276 0.6121 0.111 Uiso 1 1 calc R
H01W H 0.2499 0.3678 0.6443 0.111 Uiso 1 1 calc R
C01V C 0.38366(16) 0.42657(12) 0.55420(8) 0.0961(8) Uani 1 1 d .
H01X H 0.3333 0.4272 0.5491 0.115 Uiso 1 1 calc R
H01Y H 0.4023 0.3865 0.5415 0.115 Uiso 1 1 calc R
C01W C 0.08306(13) 1.01510(15) 0.53144(9) 0.1017(9) Uani 1 1 d .
H01Z H 0.0888 0.9764 0.5498 0.122 Uiso 1 1 calc R
H H 0.0331 1.0229 0.5278 0.122 Uiso 1 1 calc R
C01X C 0.35356(16) 0.37779(12) 0.62434(9) 0.1024(9) Uani 1 1 d .
H01 H 0.3774 0.3629 0.6509 0.123 Uiso 1 1 calc R
HA H 0.3479 0.3403 0.6049 0.123 Uiso 1 1 calc R
C01Y C 0.49145(15) 0.47799(15) 0.64693(9) 0.1031(9) Uani 1 1 d .
H0AA H 0.4589 0.4786 0.6717 0.124 Uiso 1 1 calc R
HB H 0.5383 0.4701 0.6584 0.124 Uiso 1 1 calc R
C01Z C 0.47135(16) 0.42383(15) 0.61480(10) 0.1112(11) Uani 1 1 d .
H1AA H 0.5002 0.4274 0.5884 0.133 Uiso 1 1 calc R
HC H 0.4809 0.3816 0.6284 0.133 Uiso 1 1 calc R

loop_
_atom_site_aniso_label
_atom_site_aniso_U_11
_atom_site_aniso_U_22
_atom_site_aniso_U_33
_atom_site_aniso_U_23
_atom_site_aniso_U_13
_atom_site_aniso_U_12
O001 0.0761(9) 0.0616(7) 0.0787(9) 0.0026(7) -0.0232(7) -0.0010(6)
O002 0.0536(8) 0.1170(13) 0.0826(10) -0.0138(9) 0.0049(7) 0.0053(8)
O003 0.1092(13) 0.0571(8) 0.0925(11) -0.0048(7) -0.0211(10) 0.0264(8)
O004 0.0709(9) 0.1109(12) 0.1038(12) 0.0485(10) 0.0367(8) 0.0443(9)
O005 0.1075(13) 0.1025(12) 0.0676(9) 0.0302(8) 0.0081(9) 0.0379(10)
N006 0.0702(10) 0.0709(10) 0.0578(9) -0.0073(7) -0.0167(7) -0.0032(8)
O007 0.0731(10) 0.1420(15) 0.0756(10) -0.0335(10) -0.0016(8) -0.0288(10)
N008 0.0600(9) 0.0823(11) 0.0551(9) 0.0040(8) -0.0109(7) -0.0069(8)
N009 0.0540(9) 0.0946(12) 0.0576(9) 0.0085(8) -0.0030(7) -0.0021(8)
N00A 0.0622(10) 0.0925(12) 0.0611(9) -0.0062(9) -0.0067(7) -0.0033(8)
N00B 0.0739(11) 0.0949(12) 0.0718(11) -0.0291(9) -0.0253(9) 0.0371(10)
C00C 0.0460(8) 0.0619(9) 0.0350(7) -0.0014(6) -0.0007(6) 0.0071(7)
N00D 0.0957(13) 0.0795(11) 0.0684(11) 0.0175(9) 0.0225(9) 0.0144(10)
C00E 0.0445(8) 0.0649(9) 0.0361(7) 0.0035(7) -0.0004(6) 0.0071(7)
C00F 0.0484(8) 0.0653(10) 0.0312(7) 0.0001(6) -0.0005(6) 0.0060(7)
C00G 0.0500(9) 0.0670(10) 0.0360(7) -0.0013(7) -0.0043(6) 0.0083(8)
C00H 0.0513(9) 0.0634(10) 0.0483(8) -0.0067(7) -0.0142(7) 0.0114(8)
C00I 0.0493(9) 0.0668(10) 0.0421(8) -0.0009(7) -0.0071(6) 0.0069(7)
C00J 0.0571(9) 0.0600(9) 0.0403(8) 0.0023(7) 0.0040(7) 0.0013(8)
C00K 0.0547(9) 0.0575(9) 0.0428(8) 0.0085(7) 0.0018(7) 0.0020(7)
C00L 0.0625(10) 0.0524(9) 0.0398(8) -0.0023(6) -0.0108(7) 0.0043(7)
C00M 0.0534(9) 0.0604(9) 0.0408(8) 0.0006(7) 0.0033(7) 0.0038(7)
C00N 0.0473(9) 0.0786(11) 0.0369(7) 0.0095(7) 0.0042(6) 0.0075(8)
C00O 0.0520(9) 0.0656(10) 0.0435(8) -0.0058(7) -0.0065(7) 0.0050(8)
C00P 0.0552(9) 0.0652(10) 0.0434(8) 0.0082(7) 0.0068(7) 0.0076(8)
C00Q 0.0678(11) 0.0566(9) 0.0446(8) -0.0010(7) 0.0052(7) 0.0020(8)
C00R 0.0511(9) 0.0834(12) 0.0367(8) 0.0104(8) 0.0041(6) 0.0098(8)
C00S 0.0510(9) 0.0872(12) 0.0331(7) 0.0010(7) -0.0054(6) 0.0045(9)
N00T 0.1118(16) 0.0814(12) 0.0744(11) 0.0332(9) 0.0309(11) 0.0381(11)
C00U 0.0588(10) 0.0587(10) 0.0526(9) -0.0022(8) -0.0061(8) 0.0061(8)
C00V 0.0504(9) 0.0884(13) 0.0356(8) 0.0099(8) 0.0037(6) 0.0072(9)
C00W 0.0595(10) 0.0568(9) 0.0404(8) -0.0010(7) -0.0088(7) 0.0032(8)
C00X 0.0560(9) 0.0620(10) 0.0443(8) -0.0021(7) -0.0065(7) -0.0007(8)
N00Y 0.0773(12) 0.1104(14) 0.0787(12) 0.0477(11) 0.0140(9) 0.0362(11)
C00Z 0.0542(9) 0.0776(11) 0.0363(8) 0.0043(7) -0.0047(7) 0.0058(8)
C010 0.0635(11) 0.0703(11) 0.0452(9) -0.0053(8) -0.0115(8) 0.0029(9)
C011 0.0583(10) 0.0629(10) 0.0523(9) 0.0029(8) -0.0122(8) 0.0071(8)
C012 0.0659(11) 0.0538(9) 0.0623(10) -0.0035(8) -0.0179(9) 0.0106(8)
C013 0.0565(10) 0.0698(11) 0.0490(9) 0.0028(8) -0.0017(7) -0.0005(8)
C014 0.0715(12) 0.0559(10) 0.0567(10) 0.0057(8) -0.0126(9) -0.0051(8)
C015 0.0516(9) 0.0910(13) 0.0311(7) 0.0025(8) -0.0001(6) 0.0038(9)
C016 0.0602(10) 0.0812(12) 0.0447(9) 0.0157(8) 0.0115(7) 0.0128(9)
C017 0.0526(9) 0.0887(13) 0.0400(8) 0.0040(8) -0.0060(7) 0.0016(9)
C018 0.0561(10) 0.0815(12) 0.0459(9) 0.0183(8) 0.0050(7) 0.0166(9)
C019 0.0526(10) 0.0834(13) 0.0503(9) 0.0086(9) -0.0033(7) 0.0025(9)
C01A 0.0688(11) 0.0626(10) 0.0378(8) -0.0025(7) -0.0012(7) 0.0026(8)
C01B 0.0564(10) 0.0836(13) 0.0547(10) -0.0161(9) -0.0159(8) 0.0198(9)
C01C 0.0526(10) 0.0713(11) 0.0570(10) 0.0056(9) 0.0040(8) 0.0026(8)
C01D 0.0622(11) 0.0675(11) 0.0590(10) -0.0007(9) 0.0115(8) 0.0125(9)
C01E 0.0591(10) 0.0755(12) 0.0579(10) 0.0176(9) 0.0197(8) 0.0143(9)
C01F 0.0715(12) 0.0786(13) 0.0568(11) 0.0135(9) 0.0130(9) 0.0101(10)
C01G 0.0569(10) 0.0855(13) 0.0611(11) 0.0180(10) 0.0151(8) 0.0232(9)
C01H 0.0584(10) 0.1133(16) 0.0370(8) -0.0103(9) -0.0040(7) 0.0007(11)
C01I 0.0714(12) 0.0958(15) 0.0497(10) 0.0233(10) 0.0122(9) 0.0248(11)
C01J 0.0607(11) 0.1057(16) 0.0423(9) 0.0102(9) -0.0028(8) 0.0104(11)
C01K 0.0555(10) 0.0974(15) 0.0634(11) 0.0119(10) -0.0071(9) -0.0096(10)
C01L 0.0530(10) 0.0968(15) 0.0700(12) 0.0156(11) 0.0011(9) 0.0020(10)
C01M 0.0633(11) 0.1011(15) 0.0559(10) 0.0317(10) 0.0095(9) 0.0223(11)
C01N 0.0714(13) 0.1164(18) 0.0484(10) 0.0218(11) -0.0017(9) 0.0246(12)
C01O 0.0618(11) 0.0929(14) 0.0615(11) 0.0031(10) -0.0053(9) -0.0060(10)
C01P 0.0732(13) 0.0791(13) 0.0679(12) 0.0072(10) -0.0220(10) -0.0180(10)
C01Q 0.0593(11) 0.1089(16) 0.0514(10) -0.0121(10) -0.0083(8) -0.0108(11)
C01R 0.0783(13) 0.0760(13) 0.0625(11) -0.0036(10) -0.0240(10) -0.0098(10)
C01S 0.0692(13) 0.1249(19) 0.0478(10) -0.0247(11) -0.0051(9) -0.0081(12)
C01T 0.0791(14) 0.1138(18) 0.0674(13) -0.0167(13) -0.0185(11) -0.0009(13)
C01U 0.122(2) 0.0731(14) 0.0821(15) 0.0113(12) 0.0258(14) 0.0033(14)
C01V 0.125(2) 0.0861(15) 0.0772(14) 0.0231(12) 0.0318(14) 0.0428(15)
C01W 0.0805(15) 0.136(2) 0.0887(16) -0.0632(16) -0.0162(13) 0.0332(15)
C01X 0.148(2) 0.0761(14) 0.0835(16) 0.0238(12) 0.0375(16) 0.0334(15)
C01Y 0.0980(18) 0.118(2) 0.0928(18) 0.0567(17) 0.0153(14) 0.0483(16)
C01Z 0.120(2) 0.110(2) 0.104(2) 0.0604(18) 0.0377(17) 0.0682(18)

loop_
_atom_type_symbol
_atom_type_description
_atom_type_scat_dispersion_real
_atom_type_scat_dispersion_imag
_atom_type_scat_source
C C 0.0181 0.0091 'International Tables Vol C Tables 4.2.6.8 and 6.1.1.4'
H H 0.0000 0.0000 'International Tables Vol C Tables 4.2.6.8 and 6.1.1.4'
N N 0.0311 0.0180 'International Tables Vol C Tables 4.2.6.8 and 6.1.1.4'
O O 0.0492 0.0322 'International Tables Vol C Tables 4.2.6.8 and 6.1.1.4'

loop_
_geom_angle_atom_site_label_1
_geom_angle_atom_site_label_2
_geom_angle_atom_site_label_3
_geom_angle
_geom_angle_site_symmetry_1
_geom_angle_site_symmetry_3
C00U O001 H001 109.5 . .
C01C O002 H002 109.5 . .
C012 O003 H003 109.5 . .
C01G O004 H004 109.5 . .
C01I O005 H005 109.5 . .
C010 N006 C01R 117.91(17) . .
C01Q O007 H007 109.5 . .
C01K N008 C01O 111.25(17) . .
C01P N008 C01K 112.36(16) . .
C01P N008 C01O 115.43(16) . .
C019 N009 C01L 120.12(18) . .
C013 N00A C01T 115.80(18) . .
C01B N00B C01W 116.6(2) . .
C00G C00C C00F 119.63(14) . .
C00G C00C C00I 116.72(16) . .
C00I C00C C00F 123.23(14) . .
C01F N00D C01U 121.3(2) . .
C00N C00E C00F 124.94(14) . .
C00N C00E C00P 116.82(15) . .
C00P C00E C00F 118.25(14) . .
C00E C00F C00C 112.15(13) . .
C00F C00F C00C 124.36(18) 2_565 .
C00F C00F C00E 123.33(19) 2_565 .
C00C C00G H00G 118.6 . .
C00C C00G C00O 122.72(15) . .
C00O C00G H00G 118.6 . .
C00W C00H C012 119.20(16) . .
C00W C00H C01B 119.27(17) . .
C012 C00H C01B 121.33(17) . .
C00C C00I H00I 118.9 . .
C011 C00I C00C 122.13(16) . .
C011 C00I H00I 118.9 . .
C00M C00J C00Q 117.00(16) . .
C00M C00J C01A 117.17(15) . .
C00Q C00J C01A 125.83(16) . .
C00M C00K C013 119.20(15) . .
C00M C00K C01C 118.39(16) . .
C01C C00K C013 122.40(16) . .
C00W C00L C00X 117.70(15) . .
C00W C00L C01A 123.68(15) . .
C00X C00L C01A 118.00(15) . .
C00J C00M C00K 123.32(16) . .
C00J C00M H00M 118.3 . .
C00K C00M H00M 118.3 . .
C00E C00N H00N 118.8 . .
C00E C00N C018 122.34(15) . .
C018 C00N H00N 118.8 . .
C00G C00O C00U 118.46(15) . .
C00G C00O C010 120.08(15) . .
C00U C00O C010 121.22(17) . .
C00E C00P H00P 118.8 . .
C01E C00P C00E 122.49(16) . .
C01E C00P H00P 118.8 . .
C00J C00Q H00Q 119.4 . .
C01D C00Q C00J 121.28(17) . .
C01D C00Q H00Q 119.4 . .
C00V C00R H00R 118.7 . .
C00V C00R C016 122.53(16) . .
C016 C00R H00R 118.7 . .
C00Z C00S C015 121.34(16) . .
C00Z C00S C01H 117.24(17) . .
C01H C00S C015 121.34(16) . .
C01X N00T C01V 110.3(2) . .
C01Z N00T C01V 115.1(2) . .
C01Z N00T C01X 113.59(19) . .
O001 C00U C00O 121.71(16) . .
O001 C00U C011 118.78(16) . .
C011 C00U C00O 119.50(17) . .
C00R C00V C015 125.01(15) . .
C00R C00V C01J 117.04(19) . .
C01J C00V C015 117.93(18) . .
C00H C00W H00W 119.1 . .
C00L C00W C00H 121.74(16) . .
C00L C00W H00W 119.1 . .
C00L C00X H00X 119.0 . .
C014 C00X C00L 121.91(17) . .
C014 C00X H00X 119.0 . .
C01M N00Y C01Y 119.23(19) . .
C00S C00Z H00Z 118.8 . .
C00S C00Z C017 122.36(17) . .
C017 C00Z H00Z 118.8 . .
N006 C010 C00O 121.48(17) . .
N006 C010 H010 119.3 . .
C00O C010 H010 119.3 . .
C00I C011 C00U 120.45(16) . .
C00I C011 H011 119.8 . .
C00U C011 H011 119.8 . .
O003 C012 C00H 121.66(18) . .
O003 C012 C014 119.11(18) . .
C014 C012 C00H 119.23(16) . .
N00A C013 C00K 123.74(17) . .
N00A C013 H013 118.1 . .
C00K C013 H013 118.1 . .
C00X C014 C012 120.01(17) . .
C00X C014 H014 120.0 . .
C012 C014 H014 120.0 . .
C00V C015 C00S 114.59(15) . .
C015 C015 C00S 122.3(2) 2_565 .
C015 C015 C00V 122.9(2) 2_565 .
C00R C016 C01F 121.43(16) . .
C00R C016 C01I 118.21(19) . .
C01I C016 C01F 119.95(19) . .
C00Z C017 C019 120.32(17) . .
C00Z C017 C01Q 118.55(17) . .
C01Q C017 C019 121.10(18) . .
C00N C018 C01G 119.12(16) . .
C00N C018 C01M 120.39(16) . .
C01G C018 C01M 120.34(16) . .
N009 C019 C017 121.51(19) . .
N009 C019 H019 119.2 . .
C017 C019 H019 119.2 . .
C00J C01A C00L 114.29(15) . .
C01A C01A C00J 122.0(2) 2_565 .
C01A C01A C00L 123.1(2) 2_565 .
N00B C01B C00H 121.9(2) . .
N00B C01B H01B 119.0 . .
C00H C01B H01B 119.0 . .
O002 C01C C00K 121.88(17) . .
O002 C01C C01D 118.93(17) . .
C01D C01C C00K 119.19(17) . .
C00Q C01D C01C 120.75(16) . .
C00Q C01D H01D 119.6 . .
C01C C01D H01D 119.6 . .
C00P C01E H01E 119.9 . .
C00P C01E C01G 120.22(16) . .
C01G C01E H01E 119.9 . .
N00D C01F C016 121.5(2) . .
N00D C01F H01F 119.2 . .
C016 C01F H01F 119.2 . .
O004 C01G C018 122.07(17) . .
O004 C01G C01E 118.92(16) . .
C01E C01G C018 119.01(16) . .
C00S C01H H01H 119.0 . .
C01S C01H C00S 122.04(18) . .
C01S C01H H01H 119.0 . .
O005 C01I C016 121.2(2) . .
O005 C01I C01N 119.61(19) . .
C01N C01I C016 119.2(2) . .
C00V C01J H01J 119.1 . .
C01N C01J C00V 121.8(2) . .
C01N C01J H01J 119.1 . .
N008 C01K H01A 109.0 . .
N008 C01K H01C 109.0 . .
N008 C01K C01L 113.13(16) . .
H01A C01K H01C 107.8 . .
C01L C01K H01A 109.0 . .
C01L C01K H01C 109.0 . .
N009 C01L C01K 109.97(18) . .
N009 C01L H01G 109.7 . .
N009 C01L H01I 109.7 . .
C01K C01L H01G 109.7 . .
C01K C01L H01I 109.7 . .
H01G C01L H01I 108.2 . .
N00Y C01M C018 121.50(18) . .
N00Y C01M H01M 119.3 . .
C018 C01M H01M 119.3 . .
C01I C01N H01N 119.6 . .
C01J C01N C01I 120.89(18) . .
C01J C01N H01N 119.6 . .
N008 C01O H01K 109.2 . .
N008 C01O H01L 109.2 . .
N008 C01O C01T 111.87(18) . .
H01K C01O H01L 107.9 . .
C01T C01O H01K 109.2 . .
C01T C01O H01L 109.2 . .
N008 C01P H01O 109.2 . .
N008 C01P H01P 109.2 . .
N008 C01P C01R 111.87(17) . .
H01O C01P H01P 107.9 . .
C01R C01P H01O 109.2 . .
C01R C01P H01P 109.2 . .
O007 C01Q C017 122.61(18) . .
O007 C01Q C01S 118.60(19) . .
C01S C01Q C017 118.79(19) . .
N006 C01R C01P 109.05(16) . .
N006 C01R H01Q 109.9 . .
N006 C01R H01R 109.9 . .
C01P C01R H01Q 109.9 . .
C01P C01R H01R 109.9 . .
H01Q C01R H01R 108.3 . .
C01H C01S C01Q 121.0(2) . .
C01H C01S H01S 119.5 . .
C01Q C01S H01S 119.5 . .
N00A C01T C01O 113.2(2) . .
N00A C01T H01T 108.9 . .
N00A C01T H01U 108.9 . .
C01O C01T H01T 108.9 . .
C01O C01T H01U 108.9 . .
H01T C01T H01U 107.8 . .
N00D C01U H01V 109.9 . .
N00D C01U H01W 109.9 . .
N00D C01U C01X 109.0(2) . .
H01V C01U H01W 108.3 . .
C01X C01U H01V 109.9 . .
C01X C01U H01W 109.9 . .
N00T C01V H01X 109.3 . .
N00T C01V H01Y 109.3 . .
N00T C01V C01W 111.7(3) . 2_565
H01X C01V H01Y 107.9 . .
C01W C01V H01X 109.3 2_565 .
C01W C01V H01Y 109.3 2_565 .
N00B C01W C01V 111.3(3) . 2_565
N00B C01W H01Z 109.4 . .
N00B C01W H 109.4 . .
C01V C01W H01Z 109.4 2_565 .
C01V C01W H 109.4 2_565 .
H01Z C01W H 108.0 . .
N00T C01X C01U 112.78(19) . .
N00T C01X H01 109.0 . .
N00T C01X HA 109.0 . .
C01U C01X H01 109.0 . .
C01U C01X HA 109.0 . .
H01 C01X HA 107.8 . .
N00Y C01Y H0AA 109.8 . .
N00Y C01Y HB 109.8 . .
N00Y C01Y C01Z 109.2(2) . .
H0AA C01Y HB 108.3 . .
C01Z C01Y H0AA 109.8 . .
C01Z C01Y HB 109.8 . .
N00T C01Z C01Y 112.2(2) . .
N00T C01Z H1AA 109.2 . .
N00T C01Z HC 109.2 . .
C01Y C01Z H1AA 109.2 . .
C01Y C01Z HC 109.2 . .
H1AA C01Z HC 107.9 . .

loop_
_geom_bond_atom_site_label_1
_geom_bond_atom_site_label_2
_geom_bond_distance
_geom_bond_site_symmetry_2
O001 H001 0.8200 .
O001 C00U 1.347(2) .
O002 H002 0.8200 .
O002 C01C 1.349(2) .
O003 H003 0.8200 .
O003 C012 1.348(2) .
O004 H004 0.8200 .
O004 C01G 1.333(2) .
O005 H005 0.8200 .
O005 C01I 1.344(2) .
N006 C010 1.278(2) .
N006 C01R 1.458(2) .
O007 H007 0.8200 .
O007 C01Q 1.338(3) .
N008 C01K 1.468(2) .
N008 C01O 1.472(3) .
N008 C01P 1.460(3) .
N009 C019 1.275(2) .
N009 C01L 1.455(2) .
N00A C013 1.279(2) .
N00A C01T 1.467(3) .
N00B C01B 1.274(2) .
N00B C01W 1.463(3) .
C00C C00F 1.498(2) .
C00C C00G 1.389(2) .
C00C C00I 1.401(2) .
N00D C01F 1.270(3) .
N00D C01U 1.448(3) .
C00E C00F 1.497(2) .
C00E C00N 1.382(2) .
C00E C00P 1.404(2) .
C00F C00F 1.352(3) 2_565
C00G H00G 0.9300 .
C00G C00O 1.399(2) .
C00H C00W 1.395(2) .
C00H C012 1.405(3) .
C00H C01B 1.450(2) .
C00I H00I 0.9300 .
C00I C011 1.376(2) .
C00J C00M 1.379(2) .
C00J C00Q 1.401(2) .
C00J C01A 1.508(2) .
C00K C00M 1.393(2) .
C00K C013 1.445(2) .
C00K C01C 1.401(2) .
C00L C00W 1.379(2) .
C00L C00X 1.391(2) .
C00L C01A 1.509(2) .
C00M H00M 0.9300 .
C00N H00N 0.9300 .
C00N C018 1.399(2) .
C00O C00U 1.409(2) .
C00O C010 1.457(2) .
C00P H00P 0.9300 .
C00P C01E 1.374(2) .
C00Q H00Q 0.9300 .
C00Q C01D 1.377(3) .
C00R H00R 0.9300 .
C00R C00V 1.376(3) .
C00R C016 1.401(3) .
C00S C00Z 1.379(2) .
C00S C015 1.492(3) .
C00S C01H 1.399(3) .
N00T C01V 1.472(3) .
N00T C01X 1.462(3) .
N00T C01Z 1.462(4) .
C00U C011 1.384(2) .
C00V C015 1.492(3) .
C00V C01J 1.406(2) .
C00W H00W 0.9300 .
C00X H00X 0.9300 .
C00X C014 1.379(2) .
N00Y C01M 1.274(3) .
N00Y C01Y 1.457(3) .
C00Z H00Z 0.9300 .
C00Z C017 1.399(3) .
C010 H010 0.9300 .
C011 H011 0.9300 .
C012 C014 1.384(3) .
C013 H013 0.9300 .
C014 H014 0.9300 .
C015 C015 1.355(3) 2_565
C016 C01F 1.451(3) .
C016 C01I 1.413(3) .
C017 C019 1.454(2) .
C017 C01Q 1.414(3) .
C018 C01G 1.414(2) .
C018 C01M 1.452(2) .
C019 H019 0.9300 .
C01A C01A 1.325(4) 2_565
C01B H01B 0.9300 .
C01C C01D 1.393(3) .
C01D H01D 0.9300 .
C01E H01E 0.9300 .
C01E C01G 1.387(3) .
C01F H01F 0.9300 .
C01H H01H 0.9300 .
C01H C01S 1.357(3) .
C01I C01N 1.381(3) .
C01J H01J 0.9300 .
C01J C01N 1.360(3) .
C01K H01A 0.9700 .
C01K H01C 0.9700 .
C01K C01L 1.507(3) .
C01L H01G 0.9700 .
C01L H01I 0.9700 .
C01M H01M 0.9300 .
C01N H01N 0.9300 .
C01O H01K 0.9700 .
C01O H01L 0.9700 .
C01O C01T 1.511(3) .
C01P H01O 0.9700 .
C01P H01P 0.9700 .
C01P C01R 1.524(3) .
C01Q C01S 1.389(3) .
C01R H01Q 0.9700 .
C01R H01R 0.9700 .
C01S H01S 0.9300 .
C01T H01T 0.9700 .
C01T H01U 0.9700 .
C01U H01V 0.9700 .
C01U H01W 0.9700 .
C01U C01X 1.530(3) .
C01V H01X 0.9700 .
C01V H01Y 0.9700 .
C01V C01W 1.512(3) 2_565
C01W C01V 1.512(3) 2_565
C01W H01Z 0.9700 .
C01W H 0.9700 .
C01X H01 0.9700 .
C01X HA 0.9700 .
C01Y H0AA 0.9700 .
C01Y HB 0.9700 .
C01Y C01Z 1.518(4) .
C01Z H1AA 0.9700 .
C01Z HC 0.9700 .

loop_
_smtbx_masks_void_nr
_smtbx_masks_void_average_x
_smtbx_masks_void_average_y
_smtbx_masks_void_average_z
_smtbx_masks_void_volume
_smtbx_masks_void_count_electrons
1 0.250 0.250 -0.618 1472.5 125.2
2 -0.250 -0.250 -0.752 1472.5 125.2
